data_2208915
loop_
_publ_author_name
'Hamzah, A. Sazali'
'Shaameri, Zurina'
'Yamin, Bohari M.'

_publ_section_title
;
 3,3-Dimethylpyrrolidine-2,4-dione
;
_journal_coeditor_code IS2021
_journal_issue 5
_journal_name_full 'Acta Crystallographica Section E'
_journal_page_first o1795
_journal_page_last o1797
_journal_paper_doi 10.1107/S1600536806012372
_journal_volume 62
_journal_year 2006
_chemical_formula_iupac 'C6 H9 N O2'
_chemical_formula_moiety 'C6 H9 N O2'
_chemical_formula_sum 'C6 H9 N O2'
_chemical_formula_weight 127.14
_chemical_name_systematic
;
3,3-Dimethylpyrrolidine-2,4-dione
;
_space_group_IT_number 15
_symmetry_cell_setting monoclinic
_symmetry_space_group_name_Hall '-C 2yc'
_symmetry_space_group_name_H-M 'C 1 2/c 1'
_atom_sites_solution_hydrogens geom
_atom_sites_solution_primary direct
_atom_sites_solution_secondary difmap
_audit_creation_method SHELXL-97
_cell_angle_alpha 90.00
_cell_angle_beta 101.966(3)
_cell_angle_gamma 90.00
_cell_formula_units_Z 24
_cell_length_a 28.745(6)
_cell_length_b 12.653(2)
_cell_length_c 11.588(2)
_cell_measurement_reflns_used 4272
_cell_measurement_temperature 293(2)
_cell_measurement_theta_max 26.0
_cell_measurement_theta_min 1.4
_cell_volume 4123.1(13)
_computing_cell_refinement 'SAINT (Bruker, 2000)'
_computing_data_collection 'SMART (Bruker, 2000)'
_computing_data_reduction SAINT
_computing_molecular_graphics 'SHELXTL (Sheldrick, 1997b)'
_computing_publication_material
;
SHELXTL, PARST (Nardelli, 1995) and PLATON (Spek, 2003)
;
_computing_structure_refinement 'SHELXL97 (Sheldrick, 1997a)'
_computing_structure_solution 'SHELXS97 (Sheldrick, 1997a)'
_diffrn_ambient_temperature 293(2)
_diffrn_detector_area_resol_mean 83.66
_diffrn_measured_fraction_theta_full 0.99
_diffrn_measured_fraction_theta_max 0.99
_diffrn_measurement_device_type
;
Bruker SMART APEX CCD area-detector
;
_diffrn_measurement_method \w
_diffrn_radiation_monochromator graphite
_diffrn_radiation_source 'fine-focus sealed tube'
_diffrn_radiation_type MoK\a
_diffrn_radiation_wavelength 0.71073
_diffrn_reflns_av_R_equivalents 0.0317
_diffrn_reflns_av_sigmaI/netI 0.0255
_diffrn_reflns_limit_h_max 32
_diffrn_reflns_limit_h_min -35
_diffrn_reflns_limit_k_max 15
_diffrn_reflns_limit_k_min -13
_diffrn_reflns_limit_l_max 14
_diffrn_reflns_limit_l_min -14
_diffrn_reflns_number 10969
_diffrn_reflns_theta_full 26.0
_diffrn_reflns_theta_max 26.0
_diffrn_reflns_theta_min 1.4
_diffrn_standards_decay_% 0
_diffrn_standards_interval_time 0
_diffrn_standards_number 0
_exptl_absorpt_coefficient_mu 0.093
_exptl_absorpt_correction_T_max 0.976
_exptl_absorpt_correction_T_min 0.960
_exptl_absorpt_correction_type multi-scan
_exptl_absorpt_process_details '(SADABS; Bruker, 2000)'
_exptl_crystal_colour colorless
_exptl_crystal_density_diffrn 1.229
_exptl_crystal_density_method 'not measured'
_exptl_crystal_description block
_exptl_crystal_F_000 1632
_exptl_crystal_size_max 0.44
_exptl_crystal_size_mid 0.36
_exptl_crystal_size_min 0.26
_refine_diff_density_max 0.14
_refine_diff_density_min -0.17
_refine_ls_extinction_method none
_refine_ls_goodness_of_fit_ref 1.03
_refine_ls_hydrogen_treatment constr
_refine_ls_matrix_type full
_refine_ls_number_parameters 250
_refine_ls_number_reflns 4053
_refine_ls_number_restraints 0
_refine_ls_restrained_S_all 1.03
_refine_ls_R_factor_all 0.061
_refine_ls_R_factor_gt 0.045
_refine_ls_shift/su_max 0.000
_refine_ls_shift/su_mean 0.000
_refine_ls_structure_factor_coef Fsqd
_refine_ls_weighting_details 'calc w=1/[\s^2^(Fo^2^)+(0.0623P)^2^+0.9776P] where P=(Fo^2^+2Fc^2^)/3'
_refine_ls_weighting_scheme calc
_refine_ls_wR_factor_gt 0.114
_refine_ls_wR_factor_ref 0.123
_reflns_number_gt 3168
_reflns_number_total 4053
_reflns_threshold_expression I>2\s(I)
_cod_data_source_file is2021.cif
_cod_data_source_block I
_cod_depositor_comments
;
The following automatic conversions were performed:
'_symmetry_cell_setting' value 'Monoclinic' changed to 'monoclinic'
according to '/home/saulius/struct/CIF-dictionaries/cif_core.dic'
dictionary named 'cif_core.dic' version 2.4.1 from 2010-06-29.

Automatic conversion script
Id: cif_fix_enum 1527 2010-12-29 10:47:43Z saulius 

The following automatic conversions were performed:

'_symmetry_cell_setting' value 'Monoclinic' changed to 'monoclinic'
according to /home/saulius/struct/CIF-dictionaries/cif_core.dic
dictionary named 'cif_core.dic' version 2.4.1 from 2010-06-29.

Automatic conversion script
Id: cif_fix_values 1715 2011-07-08 13:25:40Z adriana 
;
_cod_original_cell_volume 4122.9(14)
_cod_original_sg_symbol_H-M 'C 2/c'
_cod_database_code 2208915
_cod_database_fobs_code 2208915

loop_
_symmetry_equiv_pos_as_xyz
'x, y, z'
'-x, y, -z+1/2'
'x+1/2, y+1/2, z'
'-x+1/2, y+1/2, -z+1/2'
'-x, -y, -z'
'x, -y, z-1/2'
'-x+1/2, -y+1/2, -z'
'x+1/2, -y+1/2, z-1/2'

loop_
_atom_site_type_symbol
_atom_site_label
_atom_site_fract_x
_atom_site_fract_y
_atom_site_fract_z
_atom_site_U_iso_or_equiv
_atom_site_adp_type
_atom_site_calc_flag
_atom_site_refinement_flags
_atom_site_occupancy
O O1 0.21539(4) 0.14880(10) 0.06303(13) 0.0727(4) Uani d . 1
O O2 0.33034(5) -0.11670(9) 0.07031(13) 0.0715(4) Uani d . 1
O O3 0.35883(5) 0.51059(9) 0.28424(12) 0.0721(4) Uani d . 1
O O4 0.44104(5) 0.80054(9) 0.48385(12) 0.0721(4) Uani d . 1
O O5 0.42845(5) 0.28958(10) 0.56501(12) 0.0793(4) Uani d . 1
O O6 0.39132(5) 0.01377(9) 0.29263(10) 0.0629(4) Uani d . 1
N N1 0.29011(5) 0.14130(10) 0.02638(12) 0.0525(3) Uani d . 1
H H1A 0.2913 0.2063 0.0055 0.063 Uiso calc R 1
N N2 0.38185(5) 0.77945(10) 0.32147(12) 0.0501(3) Uani d . 1
H H2C 0.3775 0.8456 0.3059 0.060 Uiso calc R 1
N N3 0.43450(5) 0.02780(10) 0.48007(11) 0.0503(3) Uani d . 1
H H3A 0.4409 -0.0384 0.4899 0.060 Uiso calc R 1
C C1 0.25225(6) 0.10054(12) 0.05919(15) 0.0492(4) Uani d . 1
C C2 0.32908(6) 0.06878(12) 0.02820(15) 0.0499(4) Uani d . 1
H H2A 0.3572 0.0906 0.0850 0.060 Uiso calc R 1
H H2B 0.3369 0.0630 -0.0490 0.060 Uiso calc R 1
C C3 0.30963(6) -0.03359(12) 0.06416(14) 0.0486(4) Uani d . 1
C C4 0.26077(6) -0.01503(12) 0.09032(14) 0.0465(4) Uani d . 1
C C5 0.26230(7) -0.03284(17) 0.22185(16) 0.0712(5) Uani d . 1
H H5A 0.2853 0.0137 0.2676 0.107 Uiso calc R 1
H H5B 0.2710 -0.1048 0.2420 0.107 Uiso calc R 1
H H5C 0.2315 -0.0186 0.2384 0.107 Uiso calc R 1
C C6 0.22311(7) -0.08410(14) 0.01425(19) 0.0678(5) Uani d . 1
H H6A 0.1926 -0.0685 0.0314 0.102 Uiso calc R 1
H H6B 0.2306 -0.1572 0.0309 0.102 Uiso calc R 1
H H6C 0.2224 -0.0702 -0.0675 0.102 Uiso calc R 1
C C7 0.41462(6) 0.74450(12) 0.41232(14) 0.0491(4) Uani d . 1
C C8 0.35414(6) 0.69772(12) 0.25084(14) 0.0512(4) Uani d . 1
H H8A 0.3587 0.6992 0.1703 0.061 Uiso calc R 1
H H8B 0.3205 0.7055 0.2504 0.061 Uiso calc R 1
C C9 0.37364(6) 0.59770(12) 0.31230(14) 0.0489(4) Uani d . 1
C C10 0.41504(6) 0.62458(12) 0.41241(15) 0.0503(4) Uani d . 1
C C11 0.46072(7) 0.58680(15) 0.3767(2) 0.0784(6) Uani d . 1
H H11A 0.4624 0.6161 0.3013 0.118 Uiso calc R 1
H H11B 0.4606 0.5110 0.3719 0.118 Uiso calc R 1
H H11C 0.4878 0.6096 0.4346 0.118 Uiso calc R 1
C C12 0.40941(9) 0.57856(15) 0.52987(18) 0.0759(6) Uani d . 1
H H12A 0.4356 0.6008 0.5907 0.114 Uiso calc R 1
H H12B 0.4090 0.5028 0.5251 0.114 Uiso calc R 1
H H12C 0.3801 0.6030 0.5480 0.114 Uiso calc R 1
C C13 0.41040(5) 0.06705(11) 0.37850(14) 0.0454(4) Uani d . 1
C C14 0.44909(6) 0.10522(13) 0.57284(15) 0.0553(4) Uani d . 1
H H14A 0.4835 0.1087 0.5966 0.066 Uiso calc R 1
H H14B 0.4358 0.0892 0.6412 0.066 Uiso calc R 1
C C15 0.42895(6) 0.20663(13) 0.51479(15) 0.0536(4) Uani d . 1
C C16 0.41035(6) 0.18679(11) 0.38437(14) 0.0486(4) Uani d . 1
C C17 0.36177(7) 0.23502(14) 0.33749(18) 0.0697(5) Uani d . 1
H H17A 0.3514 0.2173 0.2556 0.105 Uiso calc R 1
H H17B 0.3637 0.3105 0.3460 0.105 Uiso calc R 1
H H17C 0.3394 0.2078 0.3812 0.105 Uiso calc R 1
C C18 0.44734(7) 0.22915(16) 0.31750(17) 0.0715(5) Uani d . 1
H H18A 0.4386 0.2086 0.2361 0.107 Uiso calc R 1
H H18B 0.4780 0.2005 0.3516 0.107 Uiso calc R 1
H H18C 0.4485 0.3048 0.3230 0.107 Uiso calc R 1

loop_
_atom_site_aniso_label
_atom_site_aniso_U_11
_atom_site_aniso_U_22
_atom_site_aniso_U_33
_atom_site_aniso_U_12
_atom_site_aniso_U_13
_atom_site_aniso_U_23
O1 0.0582(8) 0.0490(7) 0.1200(11) 0.0148(6) 0.0394(7) 0.0199(7)
O2 0.0765(9) 0.0489(7) 0.0930(10) 0.0230(6) 0.0269(7) 0.0087(6)
O3 0.0814(9) 0.0406(7) 0.0881(10) -0.0110(6) 0.0032(7) -0.0076(6)
O4 0.0791(9) 0.0409(6) 0.0812(9) -0.0033(6) -0.0184(7) -0.0026(6)
O5 0.1108(11) 0.0518(8) 0.0801(9) -0.0172(7) 0.0313(8) -0.0249(7)
O6 0.0860(9) 0.0411(6) 0.0547(7) -0.0015(6) -0.0015(6) -0.0063(5)
N1 0.0482(8) 0.0382(7) 0.0728(9) 0.0055(6) 0.0166(6) 0.0091(6)
N2 0.0580(8) 0.0326(6) 0.0565(8) 0.0023(6) 0.0045(6) 0.0040(6)
N3 0.0543(8) 0.0397(7) 0.0551(8) -0.0003(6) 0.0071(6) -0.0021(6)
C1 0.0486(9) 0.0413(8) 0.0582(10) 0.0059(7) 0.0120(7) 0.0038(7)
C2 0.0469(9) 0.0495(9) 0.0534(9) 0.0076(7) 0.0106(7) 0.0042(7)
C3 0.0554(9) 0.0450(9) 0.0443(9) 0.0097(7) 0.0081(7) 0.0025(7)
C4 0.0522(9) 0.0399(8) 0.0483(9) 0.0051(6) 0.0127(7) 0.0052(6)
C5 0.0773(13) 0.0839(14) 0.0564(11) 0.0185(10) 0.0231(9) 0.0156(10)
C6 0.0709(12) 0.0550(11) 0.0769(13) -0.0077(9) 0.0138(10) -0.0018(9)
C7 0.0513(9) 0.0358(8) 0.0578(9) 0.0003(7) 0.0061(7) 0.0004(7)
C8 0.0557(10) 0.0455(9) 0.0499(9) -0.0034(7) 0.0051(7) 0.0020(7)
C9 0.0534(9) 0.0392(8) 0.0557(9) -0.0021(7) 0.0150(7) -0.0019(7)
C10 0.0513(9) 0.0348(8) 0.0616(10) 0.0022(6) 0.0042(7) 0.0031(7)
C11 0.0598(12) 0.0565(11) 0.1171(18) 0.0099(9) 0.0145(11) -0.0042(11)
C12 0.1015(16) 0.0535(11) 0.0655(12) -0.0066(10) 0.0007(11) 0.0114(9)
C13 0.0499(9) 0.0376(8) 0.0500(9) -0.0013(7) 0.0133(7) -0.0026(7)
C14 0.0562(10) 0.0592(10) 0.0500(9) -0.0100(8) 0.0098(8) -0.0068(8)
C15 0.0598(10) 0.0443(9) 0.0617(10) -0.0150(7) 0.0243(8) -0.0105(7)
C16 0.0591(10) 0.0362(8) 0.0530(9) -0.0066(7) 0.0176(7) -0.0018(6)
C17 0.0771(13) 0.0465(10) 0.0849(13) 0.0090(9) 0.0152(10) 0.0028(9)
C18 0.0844(14) 0.0671(12) 0.0692(12) -0.0189(10) 0.0301(10) 0.0039(10)

loop_
_atom_type_symbol
_atom_type_description
_atom_type_scat_dispersion_real
_atom_type_scat_dispersion_imag
_atom_type_scat_source
C C 0.0033 0.0016 'International Tables Vol C Tables 4.2.6.8 and 6.1.1.4'
H H 0.0000 0.0000 'International Tables Vol C Tables 4.2.6.8 and 6.1.1.4'
N N 0.0061 0.0033 'International Tables Vol C Tables 4.2.6.8 and 6.1.1.4'
O O 0.0106 0.0060 'International Tables Vol C Tables 4.2.6.8 and 6.1.1.4'

loop_
_geom_angle_atom_site_label_1
_geom_angle_atom_site_label_2
_geom_angle_atom_site_label_3
_geom_angle
C1 N1 C2 115.32(13)
C1 N1 H1A 122.3
C2 N1 H1A 122.3
C7 N2 C8 115.10(12)
C7 N2 H2C 122.4
C8 N2 H2C 122.4
C13 N3 C14 114.88(13)
C13 N3 H3A 122.6
C14 N3 H3A 122.6
O1 C1 N1 125.42(15)
O1 C1 C4 124.62(15)
N1 C1 C4 109.96(13)
N1 C2 C3 102.68(13)
N1 C2 H2A 111.2
C3 C2 H2A 111.2
N1 C2 H2B 111.2
C3 C2 H2B 111.2
H2A C2 H2B 109.1
O2 C3 C2 124.16(16)
O2 C3 C4 126.25(15)
C2 C3 C4 109.59(12)
C1 C4 C3 102.29(12)
C1 C4 C6 110.86(13)
C3 C4 C6 111.87(14)
C1 C4 C5 110.42(14)
C3 C4 C5 109.85(13)
C6 C4 C5 111.21(15)
C4 C5 H5A 109.5
C4 C5 H5B 109.5
H5A C5 H5B 109.5
C4 C5 H5C 109.5
H5A C5 H5C 109.5
H5B C5 H5C 109.5
C4 C6 H6A 109.5
C4 C6 H6B 109.5
H6A C6 H6B 109.5
C4 C6 H6C 109.5
H6A C6 H6C 109.5
H6B C6 H6C 109.5
O4 C7 N2 125.33(14)
O4 C7 C10 125.02(14)
N2 C7 C10 109.64(13)
N2 C8 C9 103.05(12)
N2 C8 H8A 111.2
C9 C8 H8A 111.2
N2 C8 H8B 111.2
C9 C8 H8B 111.2
H8A C8 H8B 109.1
O3 C9 C8 124.60(15)
O3 C9 C10 126.13(15)
C8 C9 C10 109.26(12)
C7 C10 C9 102.63(12)
C7 C10 C12 112.43(15)
C9 C10 C12 112.74(15)
C7 C10 C11 108.58(14)
C9 C10 C11 107.67(15)
C12 C10 C11 112.24(16)
C10 C11 H11A 109.5
C10 C11 H11B 109.5
H11A C11 H11B 109.5
C10 C11 H11C 109.5
H11A C11 H11C 109.5
H11B C11 H11C 109.5
C10 C12 H12A 109.5
C10 C12 H12B 109.5
H12A C12 H12B 109.5
C10 C12 H12C 109.5
H12A C12 H12C 109.5
H12B C12 H12C 109.5
O6 C13 N3 124.92(14)
O6 C13 C16 125.32(14)
N3 C13 C16 109.76(13)
N3 C14 C15 102.64(13)
N3 C14 H14A 111.2
C15 C14 H14A 111.2
N3 C14 H14B 111.2
C15 C14 H14B 111.2
H14A C14 H14B 109.2
O5 C15 C14 124.70(16)
O5 C15 C16 126.18(16)
C14 C15 C16 109.11(13)
C15 C16 C13 101.93(13)
C15 C16 C17 113.48(14)
C13 C16 C17 113.27(13)
C15 C16 C18 107.89(13)
C13 C16 C18 108.59(14)
C17 C16 C18 111.16(15)
C16 C17 H17A 109.5
C16 C17 H17B 109.5
H17A C17 H17B 109.5
C16 C17 H17C 109.5
H17A C17 H17C 109.5
H17B C17 H17C 109.5
C16 C18 H18A 109.5
C16 C18 H18B 109.5
H18A C18 H18B 109.5
C16 C18 H18C 109.5
H18A C18 H18C 109.5
H18B C18 H18C 109.5

loop_
_geom_bond_atom_site_label_1
_geom_bond_atom_site_label_2
_geom_bond_distance
_geom_bond_publ_flag
O1 C1 1.2317(19) yes
O2 C3 1.2031(18) yes
O3 C9 1.2018(18) yes
O4 C7 1.2270(18) yes
O5 C15 1.2016(19) yes
O6 C13 1.2326(18) yes
N1 C1 1.329(2) yes
N1 C2 1.445(2) yes
N1 H1A 0.8600 ?
N2 C7 1.334(2) yes
N2 C8 1.4503(19) yes
N2 H2C 0.8600 ?
N3 C13 1.3318(19) yes
N3 C14 1.451(2) yes
N3 H3A 0.8600 ?
C1 C4 1.514(2) ?
C2 C3 1.503(2) ?
C2 H2A 0.9700 ?
C2 H2B 0.9700 ?
C3 C4 1.515(2) ?
C4 C6 1.522(2) ?
C4 C5 1.532(2) ?
C5 H5A 0.9600 ?
C5 H5B 0.9600 ?
C5 H5C 0.9600 ?
C6 H6A 0.9600 ?
C6 H6B 0.9600 ?
C6 H6C 0.9600 ?
C7 C10 1.517(2) ?
C8 C9 1.502(2) ?
C8 H8A 0.9700 ?
C8 H8B 0.9700 ?
C9 C10 1.518(2) ?
C10 C12 1.520(3) ?
C10 C11 1.533(3) ?
C11 H11A 0.9600 ?
C11 H11B 0.9600 ?
C11 H11C 0.9600 ?
C12 H12A 0.9600 ?
C12 H12B 0.9600 ?
C12 H12C 0.9600 ?
C13 C16 1.517(2) ?
C14 C15 1.508(2) ?
C14 H14A 0.9700 ?
C14 H14B 0.9700 ?
C15 C16 1.516(2) ?
C16 C17 1.517(2) ?
C16 C18 1.536(2) ?
C17 H17A 0.9600 ?
C17 H17B 0.9600 ?
C17 H17C 0.9600 ?
C18 H18A 0.9600 ?
C18 H18B 0.9600 ?
C18 H18C 0.9600 ?

loop_
_geom_hbond_atom_site_label_D
_geom_hbond_atom_site_label_H
_geom_hbond_atom_site_label_A
_geom_hbond_site_symmetry_A
_geom_hbond_distance_DH
_geom_hbond_distance_HA
_geom_hbond_distance_DA
_geom_hbond_angle_DHA
_geom_hbond_publ_flag
N1 H1A O1 7_555 0.86 1.99 2.8433(19) 171 yes
N2 H2C O6 1_565 0.86 2.18 3.0023(18) 161 yes
N3 H3A O4 1_545 0.86 2.04 2.8814(18) 166 yes
C2 H2A O6 1_555 0.97 2.59 3.287(2) 129 no
C5 H5C O3 4_545 0.96 2.58 3.511(3) 163 yes
C8 H8A O5 6_565 0.97 2.56 3.337(2) 137 yes
C17 H17C O2 6_556 0.96 2.54 3.369(3) 145 yes

loop_
_geom_torsion_atom_site_label_1
_geom_torsion_atom_site_label_2
_geom_torsion_atom_site_label_3
_geom_torsion_atom_site_label_4
_geom_torsion
_geom_torsion_publ_flag
C2 N1 C1 O1 -179.55(16) ?
C2 N1 C1 C4 -0.1(2) ?
C1 N1 C2 C3 2.50(19) ?
N1 C2 C3 O2 175.96(16) ?
N1 C2 C3 C4 -3.87(17) ?
O1 C1 C4 C3 177.14(16) ?
N1 C1 C4 C3 -2.31(17) yes
O1 C1 C4 C6 57.7(2) ?
N1 C1 C4 C6 -121.72(16) ?
O1 C1 C4 C5 -66.0(2) ?
N1 C1 C4 C5 114.57(16) ?
O2 C3 C4 C1 -176.02(17) ?
C2 C3 C4 C1 3.81(16) ?
O2 C3 C4 C6 -57.3(2) ?
C2 C3 C4 C6 122.51(15) ?
O2 C3 C4 C5 66.7(2) ?
C2 C3 C4 C5 -113.47(16) ?
C8 N2 C7 O4 -178.53(17) ?
C8 N2 C7 C10 2.7(2) ?
C7 N2 C8 C9 1.00(19) ?
N2 C8 C9 O3 176.84(17) ?
N2 C8 C9 C10 -4.24(18) ?
O4 C7 C10 C9 176.17(17) ?
N2 C7 C10 C9 -5.01(18) yes
O4 C7 C10 C12 54.8(2) ?
N2 C7 C10 C12 -126.40(17) ?
O4 C7 C10 C11 -70.0(2) ?
N2 C7 C10 C11 108.80(17) ?
O3 C9 C10 C7 -175.50(17) ?
C8 C9 C10 C7 5.59(18) ?
O3 C9 C10 C12 -54.3(2) ?
C8 C9 C10 C12 126.78(16) ?
O3 C9 C10 C11 70.0(2) ?
C8 C9 C10 C11 -108.87(15) ?
C14 N3 C13 O6 -173.29(16) ?
C14 N3 C13 C16 7.15(19) ?
C13 N3 C14 C15 1.25(18) ?
N3 C14 C15 O5 171.59(16) ?
N3 C14 C15 C16 -9.12(17) ?
O5 C15 C16 C13 -168.00(17) ?
C14 C15 C16 C13 12.73(17) ?
O5 C15 C16 C17 -45.9(2) ?
C14 C15 C16 C17 134.87(15) ?
O5 C15 C16 C18 77.8(2) ?
C14 C15 C16 C18 -101.51(16) ?
O6 C13 C16 C15 168.38(16) ?
N3 C13 C16 C15 -12.06(17) yes
O6 C13 C16 C17 46.1(2) ?
N3 C13 C16 C17 -134.34(15) ?
O6 C13 C16 C18 -77.9(2) ?
N3 C13 C16 C18 101.66(16) ?

loop_
_cod_related_entry_id
_cod_related_entry_database
_cod_related_entry_code
1 ChemSpider 10447579
